data_4512149
loop_
_publ_author_name
'Yang, Weiting'
'Tian, Wan-Guo'
'Liu, Xiao-Xiao'
'Wang, Lei'
'Sun, Zhong-Ming'

_publ_section_title
;
 Syntheses, Structures, Luminescence, and Photocatalytic Properties of a
 Series of Uranyl Coordination Polymers
;
_journal_issue 11
_journal_name_full 'Crystal Growth &amp; Design'
_journal_page_first 5904
_journal_paper_doi 10.1021/cg501118b
_journal_volume 14
_journal_year 2014
_chemical_formula_sum 'C46 H32 F2 N4 O13 U2'
_chemical_formula_weight 1362.82
_chemical_name_systematic
; 
 ? 
;
_space_group_IT_number 15
_symmetry_cell_setting monoclinic
_symmetry_space_group_name_Hall '-C 2yc'
_symmetry_space_group_name_H-M 'C 1 2/c 1'
_atom_sites_solution_hydrogens geom
_atom_sites_solution_primary direct
_atom_sites_solution_secondary difmap
_audit_creation_method SHELXL-97
_cell_angle_alpha 90.00
_cell_angle_beta 105.407(2)
_cell_angle_gamma 90.00
_cell_formula_units_Z 4
_cell_length_a 30.514(2)
_cell_length_b 7.7560(6)
_cell_length_c 18.6624(15)
_cell_measurement_temperature 296(2)
_cell_volume 4258.0(6)
_computing_structure_refinement 'SHELXL-97 (Sheldrick, 1997)'
_computing_structure_solution 'SHELXS-97 (Sheldrick, 1990)'
_diffrn_ambient_temperature 296(2)
_diffrn_measured_fraction_theta_full 0.996
_diffrn_measured_fraction_theta_max 0.996
_diffrn_radiation_monochromator graphite
_diffrn_radiation_source 'fine-focus sealed tube'
_diffrn_radiation_type MoK\a
_diffrn_radiation_wavelength 0.71073
_diffrn_reflns_av_R_equivalents 0.0636
_diffrn_reflns_av_sigmaI/netI 0.0714
_diffrn_reflns_limit_h_max 34
_diffrn_reflns_limit_h_min -37
_diffrn_reflns_limit_k_max 9
_diffrn_reflns_limit_k_min -9
_diffrn_reflns_limit_l_max 23
_diffrn_reflns_limit_l_min -23
_diffrn_reflns_number 13061
_diffrn_reflns_theta_full 26.11
_diffrn_reflns_theta_max 26.11
_diffrn_reflns_theta_min 2.26
_exptl_absorpt_coefficient_mu 7.680
_exptl_absorpt_correction_T_max 0.3088
_exptl_absorpt_correction_T_min 0.2401
_exptl_absorpt_correction_type multi-scan
_exptl_absorpt_process_details sadabs
_exptl_crystal_density_diffrn 2.126
_exptl_crystal_density_method 'not measured'
_exptl_crystal_F_000 2568
_exptl_crystal_size_max 0.26
_exptl_crystal_size_mid 0.20
_exptl_crystal_size_min 0.20
_refine_diff_density_max 1.593
_refine_diff_density_min -1.092
_refine_diff_density_rms 0.181
_refine_ls_extinction_method none
_refine_ls_goodness_of_fit_ref 1.004
_refine_ls_hydrogen_treatment constr
_refine_ls_matrix_type full
_refine_ls_number_parameters 303
_refine_ls_number_reflns 4236
_refine_ls_number_restraints 0
_refine_ls_restrained_S_all 1.004
_refine_ls_R_factor_all 0.0566
_refine_ls_R_factor_gt 0.0387
_refine_ls_shift/su_max 0.001
_refine_ls_shift/su_mean 0.000
_refine_ls_structure_factor_coef Fsqd
_refine_ls_weighting_details 'calc w=1/[\s^2^(Fo^2^)+(0.0243P)^2^+0.0000P] where P=(Fo^2^+2Fc^2^)/3'
_refine_ls_weighting_scheme calc
_refine_ls_wR_factor_gt 0.0692
_refine_ls_wR_factor_ref 0.0754
_reflns_number_gt 3265
_reflns_number_total 4236
_reflns_threshold_expression >2sigma(I)
_cod_data_source_file cg501118b_si_002.cif
_cod_data_source_block 6
_cod_depositor_comments
;
The following automatic conversions were performed:

'_symmetry_cell_setting' value 'Monoclinic' changed to 'monoclinic'
according to
/home/saulius/struct/COD-crude-data--automatic-downloads/rss-feeds/ACS/lib/dictionaries/cif_core.dic
dictionary named 'cif_core.dic' version 2.4.2 from 2011-04-26.

Automatic conversion script
Id: cif_fix_values 2827 2014-09-09 07:05:25Z andrius 

 Adding full bibliography for 4512144--4512149.cif.
;
_cod_original_cell_volume 4258.1(6)
_cod_original_sg_symbol_H-M C2/c
_cod_database_code 4512149

loop_
_symmetry_equiv_pos_as_xyz
'x, y, z'
'-x, y, -z+1/2'
'x+1/2, y+1/2, z'
'-x+1/2, y+1/2, -z+1/2'
'-x, -y, -z'
'x, -y, z-1/2'
'-x+1/2, -y+1/2, -z'
'x+1/2, -y+1/2, z-1/2'

loop_
_atom_site_label
_atom_site_type_symbol
_atom_site_fract_x
_atom_site_fract_y
_atom_site_fract_z
_atom_site_U_iso_or_equiv
_atom_site_adp_type
_atom_site_occupancy
_atom_site_symmetry_multiplicity
_atom_site_calc_flag
_atom_site_refinement_flags
U1 U 0.274861(8) 0.64482(3) 0.744392(14) 0.02075(9) Uani 1 1 d .
N1 N 0.1734(2) 0.5746(8) 0.4872(3) 0.0353(16) Uani 1 1 d .
N2 N 0.2379(2) 0.4495(8) 0.5271(3) 0.0354(16) Uani 1 1 d .
H2B H 0.2596 0.3881 0.5539 0.043 Uiso 1 1 calc R
O1 O 0.24710(15) 0.7310(6) 0.6571(2) 0.0291(11) Uani 1 1 d .
O2 O 0.30167(15) 0.5640(6) 0.8336(3) 0.0322(12) Uani 1 1 d .
O3 O 0.32863(15) 0.5057(5) 0.6954(3) 0.0325(12) Uani 1 1 d .
O4 O 0.31625(17) 0.3067(6) 0.6052(3) 0.0378(13) Uani 1 1 d .
O5 O 0.29861(15) 0.1142(5) 0.7335(3) 0.0335(13) Uani 1 1 d .
O6 O 0.33330(15) -0.1402(5) 0.7513(3) 0.0309(12) Uani 1 1 d .
O7 O 0.5000 0.3423(8) 0.7500 0.0384(19) Uani 1 2 d S
F1 F 0.25606(12) 0.8853(4) 0.8025(2) 0.0262(9) Uani 1 1 d .
C1 C 0.1980(3) 0.4693(9) 0.5396(4) 0.0373(19) Uani 1 1 d .
H1A H 0.1884 0.4191 0.5781 0.045 Uiso 1 1 calc R
C2 C 0.2402(3) 0.5388(9) 0.4662(4) 0.039(2) Uani 1 1 d .
H2A H 0.2648 0.5454 0.4459 0.047 Uiso 1 1 calc R
C3 C 0.1996(3) 0.6164(9) 0.4409(4) 0.037(2) Uani 1 1 d .
H3A H 0.1910 0.6864 0.3990 0.045 Uiso 1 1 calc R
C4 C 0.1281(3) 0.6298(9) 0.4812(4) 0.0337(18) Uani 1 1 d .
C5 C 0.0991(3) 0.6552(10) 0.4117(4) 0.042(2) Uani 1 1 d .
H5A H 0.1090 0.6380 0.3693 0.050 Uiso 1 1 calc R
C6 C 0.0546(3) 0.7072(10) 0.4060(5) 0.043(2) Uani 1 1 d .
H6A H 0.0350 0.7258 0.3590 0.052 Uiso 1 1 calc R
C7 C 0.0387(3) 0.7317(9) 0.4671(4) 0.0362(19) Uani 1 1 d .
C8 C 0.0688(3) 0.7057(10) 0.5364(4) 0.045(2) Uani 1 1 d .
H8A H 0.0588 0.7208 0.5789 0.054 Uiso 1 1 calc R
C9 C 0.1138(3) 0.6573(10) 0.5434(5) 0.045(2) Uani 1 1 d .
H9A H 0.1339 0.6440 0.5903 0.055 Uiso 1 1 calc R
C10 C -0.0097(3) 0.7789(9) 0.4605(4) 0.0361(19) Uani 1 1 d .
C11 C -0.0364(3) 0.8585(9) 0.3976(5) 0.047(2) Uani 1 1 d .
H11A H -0.0239 0.8868 0.3588 0.056 Uiso 1 1 calc R
C12 C -0.0810(3) 0.8962(10) 0.3919(5) 0.054(3) Uani 1 1 d .
H12A H -0.0984 0.9486 0.3489 0.064 Uiso 1 1 calc R
C13 C -0.1008(3) 0.8581(11) 0.4486(6) 0.059(3) Uani 1 1 d .
H13A H -0.1309 0.8862 0.4447 0.071 Uiso 1 1 calc R
C14 C -0.0749(3) 0.7787(12) 0.5101(6) 0.058(3) Uani 1 1 d .
H14A H -0.0875 0.7514 0.5490 0.070 Uiso 1 1 calc R
C15 C -0.0304(3) 0.7383(11) 0.5155(5) 0.055(3) Uani 1 1 d .
H15A H -0.0136 0.6815 0.5578 0.065 Uiso 1 1 calc R
C16 C 0.3370(2) 0.3658(9) 0.6664(4) 0.0240(15) Uani 1 1 d .
C17 C 0.3786(2) 0.2658(8) 0.7094(4) 0.0210(15) Uani 1 1 d .
C18 C 0.4206(2) 0.3384(8) 0.7125(4) 0.0267(16) Uani 1 1 d .
H18A H 0.4222 0.4453 0.6907 0.032 Uiso 1 1 calc R
C19 C 0.4600(2) 0.2535(8) 0.7474(4) 0.0265(16) Uani 1 1 d .
C20 C 0.4588(2) 0.0979(8) 0.7819(4) 0.0281(17) Uani 1 1 d .
H20A H 0.4855 0.0427 0.8068 0.034 Uiso 1 1 calc R
C21 C 0.4170(2) 0.0251(8) 0.7786(4) 0.0224(15) Uani 1 1 d .
H21A H 0.4159 -0.0808 0.8014 0.027 Uiso 1 1 calc R
C22 C 0.3770(2) 0.1049(7) 0.7426(4) 0.0207(15) Uani 1 1 d .
C23 C 0.3331(2) 0.0217(7) 0.7427(4) 0.0192(15) Uani 1 1 d .

loop_
_atom_site_aniso_label
_atom_site_aniso_U_11
_atom_site_aniso_U_22
_atom_site_aniso_U_33
_atom_site_aniso_U_23
_atom_site_aniso_U_13
_atom_site_aniso_U_12
U1 0.01465(14) 0.01222(13) 0.03614(16) 0.00082(12) 0.00805(11) 0.00067(11)
N1 0.039(4) 0.030(3) 0.031(4) -0.001(3) 0.000(3) 0.005(3)
N2 0.033(4) 0.033(4) 0.036(4) 0.002(3) 0.001(3) 0.002(3)
O1 0.030(3) 0.021(3) 0.039(3) 0.001(2) 0.013(2) 0.001(2)
O2 0.022(3) 0.029(3) 0.043(3) 0.006(2) 0.004(2) 0.001(2)
O3 0.017(3) 0.016(3) 0.068(4) -0.008(2) 0.018(3) 0.0014(18)
O4 0.028(3) 0.039(3) 0.042(3) 0.003(2) 0.002(3) 0.002(2)
O5 0.016(3) 0.027(3) 0.063(3) 0.009(2) 0.018(3) -0.006(2)
O6 0.020(3) 0.019(2) 0.054(3) 0.000(2) 0.010(2) -0.006(2)
O7 0.015(3) 0.022(4) 0.079(5) 0.000 0.014(4) 0.000
F1 0.029(2) 0.012(2) 0.040(2) 0.0006(15) 0.013(2) 0.0017(15)
C1 0.035(5) 0.037(5) 0.038(5) 0.003(4) 0.006(4) -0.005(4)
C2 0.037(5) 0.036(5) 0.045(5) -0.001(4) 0.013(4) 0.006(4)
C3 0.040(5) 0.034(5) 0.038(5) 0.006(3) 0.008(4) 0.005(4)
C4 0.035(4) 0.036(4) 0.029(4) -0.003(3) 0.007(4) 0.002(4)
C5 0.046(5) 0.052(5) 0.028(4) 0.002(4) 0.010(4) 0.013(4)
C6 0.045(5) 0.041(5) 0.035(5) 0.000(4) -0.006(4) -0.001(4)
C7 0.042(5) 0.026(4) 0.037(5) 0.003(3) 0.004(4) -0.001(3)
C8 0.042(5) 0.053(5) 0.039(5) 0.001(4) 0.011(4) 0.004(4)
C9 0.042(5) 0.049(5) 0.038(5) -0.007(4) -0.003(4) 0.012(4)
C10 0.039(5) 0.027(4) 0.040(5) -0.005(4) 0.006(4) -0.005(3)
C11 0.040(5) 0.041(5) 0.059(6) 0.004(4) 0.013(5) 0.003(4)
C12 0.049(6) 0.044(6) 0.060(6) 0.003(4) 0.000(5) 0.007(4)
C13 0.036(5) 0.055(6) 0.083(7) -0.007(6) 0.010(6) -0.010(4)
C14 0.049(6) 0.062(6) 0.064(6) -0.001(5) 0.015(6) -0.008(5)
C15 0.044(6) 0.051(6) 0.059(6) 0.010(5) -0.002(5) -0.003(5)
C16 0.014(3) 0.024(4) 0.037(4) 0.005(3) 0.011(3) -0.003(3)
C17 0.021(4) 0.011(3) 0.030(4) -0.003(3) 0.005(3) 0.000(3)
C18 0.023(4) 0.014(4) 0.048(4) -0.002(3) 0.019(4) 0.002(3)
C19 0.011(3) 0.023(4) 0.046(4) -0.004(3) 0.008(3) -0.002(3)
C20 0.014(3) 0.028(4) 0.039(4) 0.000(3) 0.001(3) 0.009(3)
C21 0.016(3) 0.017(4) 0.033(4) 0.004(3) 0.004(3) 0.002(3)
C22 0.014(3) 0.016(4) 0.030(4) -0.001(3) 0.002(3) 0.000(2)
C23 0.013(3) 0.008(3) 0.038(4) -0.004(3) 0.009(3) -0.001(2)

loop_
_atom_type_symbol
_atom_type_description
_atom_type_scat_dispersion_real
_atom_type_scat_dispersion_imag
_atom_type_scat_source
C C 0.0033 0.0016 'International Tables Vol C Tables 4.2.6.8 and 6.1.1.4'
H H 0.0000 0.0000 'International Tables Vol C Tables 4.2.6.8 and 6.1.1.4'
N N 0.0061 0.0033 'International Tables Vol C Tables 4.2.6.8 and 6.1.1.4'
O O 0.0106 0.0060 'International Tables Vol C Tables 4.2.6.8 and 6.1.1.4'
F F 0.0171 0.0103 'International Tables Vol C Tables 4.2.6.8 and 6.1.1.4'
U U -9.6767 9.6646 'International Tables Vol C Tables 4.2.6.8 and 6.1.1.4'

loop_
_geom_angle_atom_site_label_1
_geom_angle_atom_site_label_2
_geom_angle_atom_site_label_3
_geom_angle
_geom_angle_site_symmetry_1
_geom_angle_site_symmetry_3
O1 U1 O2 177.9(2) . .
O1 U1 F1 86.10(17) . 4_546
O2 U1 F1 95.09(17) . 4_546
O1 U1 F1 90.55(17) . .
O2 U1 F1 87.39(18) . .
F1 U1 F1 139.49(3) 4_546 .
O1 U1 O3 91.62(19) . .
O2 U1 O3 90.4(2) . .
F1 U1 O3 72.96(14) 4_546 .
F1 U1 O3 147.54(14) . .
O1 U1 O5 87.42(19) . 4_556
O2 U1 O5 91.3(2) . 4_556
F1 U1 O5 70.73(14) 4_546 4_556
F1 U1 O5 68.79(14) . 4_556
O3 U1 O5 143.66(15) . 4_556
O1 U1 O6 87.39(18) . 1_565
O2 U1 O6 92.52(19) . 1_565
F1 U1 O6 147.91(15) 4_546 1_565
F1 U1 O6 71.89(15) . 1_565
O3 U1 O6 75.86(16) . 1_565
O5 U1 O6 140.26(15) 4_556 1_565
C1 N1 C3 107.4(7) . .
C1 N1 C4 125.8(7) . .
C3 N1 C4 126.8(6) . .
C1 N2 C2 110.5(7) . .
C16 O3 U1 143.2(4) . .
C23 O5 U1 145.8(4) . 4_546
C23 O6 U1 134.3(4) . 1_545
C19 O7 C19 120.7(7) 2_656 .
U1 F1 U1 131.21(17) 4_556 .
N2 C1 N1 107.9(7) . .
C3 C2 N2 106.2(8) . .
C2 C3 N1 108.1(7) . .
C9 C4 C5 120.6(7) . .
C9 C4 N1 120.3(7) . .
C5 C4 N1 119.1(7) . .
C4 C5 C6 119.0(8) . .
C7 C6 C5 122.0(7) . .
C6 C7 C8 117.7(8) . .
C6 C7 C10 121.7(7) . .
C8 C7 C10 120.5(8) . .
C7 C8 C9 121.2(8) . .
C4 C9 C8 119.4(7) . .
C15 C10 C11 116.8(8) . .
C15 C10 C7 121.4(7) . .
C11 C10 C7 121.7(8) . .
C12 C11 C10 120.7(9) . .
C11 C12 C13 121.5(9) . .
C14 C13 C12 118.1(9) . .
C13 C14 C15 120.5(10) . .
C14 C15 C10 122.3(9) . .
O4 C16 O3 126.9(6) . .
O4 C16 C17 116.6(6) . .
O3 C16 C17 116.4(6) . .
C18 C17 C22 118.8(6) . .
C18 C17 C16 116.6(6) . .
C22 C17 C16 124.5(6) . .
C19 C18 C17 120.5(6) . .
C18 C19 C20 121.1(6) . .
C18 C19 O7 115.3(6) . .
C20 C19 O7 123.4(6) . .
C19 C20 C21 118.6(6) . .
C22 C21 C20 121.8(6) . .
C21 C22 C17 119.2(6) . .
C21 C22 C23 119.1(6) . .
C17 C22 C23 121.6(5) . .
O5 C23 O6 124.2(6) . .
O5 C23 C22 118.5(5) . .
O6 C23 C22 117.2(5) . .

loop_
_geom_bond_atom_site_label_1
_geom_bond_atom_site_label_2
_geom_bond_distance
_geom_bond_site_symmetry_2
U1 O1 1.757(4) .
U1 O2 1.763(4) .
U1 F1 2.295(3) 4_546
U1 F1 2.305(3) .
U1 O3 2.343(5) .
U1 O5 2.397(5) 4_556
U1 O6 2.419(4) 1_565
N1 C1 1.341(8) .
N1 C3 1.364(10) .
N1 C4 1.423(9) .
N2 C1 1.307(10) .
N2 C2 1.347(9) .
O3 C16 1.268(8) .
O4 C16 1.237(8) .
O5 C23 1.248(7) .
O5 U1 2.397(5) 4_546
O6 C23 1.266(6) .
O6 U1 2.419(4) 1_545
O7 C19 1.392(7) 2_656
O7 C19 1.392(7) .
F1 U1 2.295(3) 4_556
C2 C3 1.343(10) .
C4 C9 1.362(11) .
C4 C5 1.376(9) .
C5 C6 1.393(11) .
C6 C7 1.366(11) .
C7 C8 1.387(10) .
C7 C10 1.495(11) .
C8 C9 1.396(11) .
C10 C15 1.378(12) .
C10 C11 1.384(10) .
C11 C12 1.369(12) .
C12 C13 1.383(13) .
C13 C14 1.355(12) .
C14 C15 1.373(12) .
C16 C17 1.522(9) .
C17 C18 1.389(9) .
C17 C22 1.399(8) .
C18 C19 1.371(9) .
C19 C20 1.372(9) .
C20 C21 1.380(9) .
C21 C22 1.374(8) .
C22 C23 1.488(8) .
